data_4129788
loop_
_publ_author_name
'Mo, Fanyang'
'Lim, Hee Nam'
'Dong, Guangbin'

_publ_section_title
;
 Bifunctional Ligand-Assisted Catalytic Ketone \a-Alkenylation with
 Internal Alkynes: Controlled Synthesis of Enones and Mechanistic Studies.
;
_journal_issue 49
_journal_name_full 'Journal of the American Chemical Society'
_journal_page_first 15518
_journal_page_last 15527
_journal_paper_doi 10.1021/jacs.5b10466
_journal_volume 137
_journal_year 2015
_chemical_absolute_configuration ad
_chemical_formula_moiety 'C11 H11 N2 O, 2 C18 H15 P, Rh, H, Cl'
_chemical_formula_sum 'C47 H42 Cl N2 O P2 Rh'
_chemical_formula_weight 851.12
_space_group_crystal_system orthorhombic
_space_group_IT_number 33
_space_group_name_Hall 'P 2c -2n'
_space_group_name_H-M_alt 'P n a 21'
_atom_sites_solution_hydrogens mixed
_audit_creation_method SHELXL-2014/7
_cell_angle_alpha 90
_cell_angle_beta 90
_cell_angle_gamma 90
_cell_formula_units_Z 4
_cell_length_a 31.962(3)
_cell_length_b 9.9135(6)
_cell_length_c 12.5334(11)
_cell_measurement_reflns_used 10727
_cell_measurement_temperature 163(2)
_cell_measurement_theta_max 32.0
_cell_measurement_theta_min 2.0
_cell_volume 3971.3(6)
_computing_cell_refinement 'CrystalClear (Rigaku Inc., 2008)'
_computing_data_collection 'CrystalClear (Rigaku Inc., 2008)'
_computing_data_reduction 'CrystalClear (Rigaku Inc., 2008)'
_computing_molecular_graphics 'XP SHELXTL/PC, Siemens Analytical'
_computing_structure_refinement 'XL SHELXTL/PC, Siemens Analytical'
_computing_structure_solution
;

SIR97 - Altomare A., Burla M.C., Camalli M., Cascarano G.L., Giacovazzo C., 
Guagliardi A., Moliterni A.G.G., Polidori G.,Spagna R.
;
_diffrn_ambient_temperature 163(2)
_diffrn_measured_fraction_theta_full 0.999
_diffrn_measured_fraction_theta_max 0.999
_diffrn_measurement_device_type 'Rigaku SCX-Mini with Mercury 2+ CCD'
_diffrn_measurement_method \w-scans
_diffrn_radiation_type MoK\a
_diffrn_radiation_wavelength 0.71075
_diffrn_reflns_av_R_equivalents 0.0642
_diffrn_reflns_av_unetI/netI 0.0393
_diffrn_reflns_Laue_measured_fraction_full 0.999
_diffrn_reflns_Laue_measured_fraction_max 0.999
_diffrn_reflns_limit_h_max 41
_diffrn_reflns_limit_h_min -41
_diffrn_reflns_limit_k_max 12
_diffrn_reflns_limit_k_min -12
_diffrn_reflns_limit_l_max 16
_diffrn_reflns_limit_l_min -16
_diffrn_reflns_number 71933
_diffrn_reflns_point_group_measured_fraction_full 0.998
_diffrn_reflns_point_group_measured_fraction_max 0.998
_diffrn_reflns_theta_full 25.242
_diffrn_reflns_theta_max 27.497
_diffrn_reflns_theta_min 2.065
_diffrn_source 'sealed tube'
_exptl_absorpt_coefficient_mu 0.617
_exptl_absorpt_correction_T_max 1.00
_exptl_absorpt_correction_T_min 0.825
_exptl_absorpt_correction_type multi-scan
_exptl_crystal_colour yellow
_exptl_crystal_density_diffrn 1.424
_exptl_crystal_description prisms
_exptl_crystal_F_000 1752
_exptl_crystal_size_max 0.35
_exptl_crystal_size_mid 0.15
_exptl_crystal_size_min 0.08
_refine_diff_density_max 0.534
_refine_diff_density_min -0.670
_refine_diff_density_rms 0.064
_refine_ls_abs_structure_details
;
 Flack x determined using 3617 quotients [(I+)-(I-)]/[(I+)+(I-)]
 (Parsons, Flack and Wagner, Acta Cryst. B69 (2013) 249-259).
;
_refine_ls_abs_structure_Flack 0.025(13)
_refine_ls_extinction_coef 0.00059(12)
_refine_ls_extinction_expression Fc^*^=kFc[1+0.001xFc^2^\l^3^/sin(2\q)]^-1/4^
_refine_ls_extinction_method 'SHELXL-2014/7 (Sheldrick 2014'
_refine_ls_goodness_of_fit_ref 1.080
_refine_ls_hydrogen_treatment mixed
_refine_ls_matrix_type full
_refine_ls_number_parameters 514
_refine_ls_number_reflns 9112
_refine_ls_number_restraints 26
_refine_ls_restrained_S_all 1.079
_refine_ls_R_factor_all 0.0442
_refine_ls_R_factor_gt 0.0411
_refine_ls_shift/su_max 0.001
_refine_ls_shift/su_mean 0.000
_refine_ls_structure_factor_coef Fsqd
_refine_ls_weighting_details 'w=1/[\s^2^(Fo^2^)+(0.0323P)^2^+3.0125P] where P=(Fo^2^+2Fc^2^)/3'
_refine_ls_weighting_scheme calc
_refine_ls_wR_factor_gt 0.0897
_refine_ls_wR_factor_ref 0.0919
_reflns_Friedel_coverage 0.911
_reflns_Friedel_fraction_full 0.997
_reflns_Friedel_fraction_max 0.997
_reflns_number_gt 8623
_reflns_number_total 9112
_reflns_threshold_expression 'I > 2\s(I)'
_cod_data_source_file ja5b10466_si_020.cif
_cod_data_source_block shelx
_cod_original_cell_volume 3971.3(5)
_cod_database_code 4129788
_shelx_shelxl_version_number 2014/7
_shelx_space_group_comment
;
The symmetry employed for this shelxl refinement is uniquely defined
by the following loop, which should always be used as a source of
symmetry information in preference to the above space-group names.
They are only intended as comments.
;

loop_
_space_group_symop_operation_xyz
'x, y, z'
'-x, -y, z+1/2'
'-x+1/2, y+1/2, z+1/2'
'x+1/2, -y+1/2, z'

loop_
_atom_site_label
_atom_site_type_symbol
_atom_site_fract_x
_atom_site_fract_y
_atom_site_fract_z
_atom_site_U_iso_or_equiv
_atom_site_adp_type
_atom_site_occupancy
_atom_site_site_symmetry_order
_atom_site_calc_flag
_atom_site_refinement_flags_posn
_atom_site_refinement_flags_adp
_atom_site_refinement_flags_occupancy
_atom_site_disorder_assembly
_atom_site_disorder_group
C1 C 0.92098(15) 0.2883(5) 0.6927(4) 0.0318(11) Uani 1 1 d . . . . .
C2 C 0.96516(17) 0.3321(6) 0.6705(6) 0.0515(17) Uani 1 1 d . . . . .
H2A H 0.9762 0.3860 0.7307 0.062 Uiso 1 1 calc R U . A 1
H2B H 0.9664 0.3874 0.6048 0.062 Uiso 1 1 calc R U . A 1
C3 C 0.9915(3) 0.1971(11) 0.6562(9) 0.050(3) Uani 0.69 1 d D U P B 1
H3 H 0.9980 0.1804 0.5793 0.059 Uiso 0.69 1 calc R U P B 1
C11 C 1.0309(3) 0.1982(11) 0.7224(9) 0.064(3) Uani 0.69 1 d D U P B 1
H11A H 1.0239 0.2215 0.7963 0.097 Uiso 0.69 1 calc R U P B 1
H11B H 1.0504 0.2651 0.6936 0.097 Uiso 0.69 1 calc R U P B 1
H11C H 1.0439 0.1087 0.7205 0.097 Uiso 0.69 1 calc R U P B 1
C3A C 0.9921(6) 0.217(2) 0.710(2) 0.048(5) Uani 0.31 1 d D U P B 2
H3A H 1.0018 0.2299 0.7849 0.058 Uiso 0.31 1 calc R U P B 2
C11A C 1.0278(7) 0.192(2) 0.6341(19) 0.058(6) Uani 0.31 1 d D U P B 2
H11D H 1.0175 0.1941 0.5605 0.087 Uiso 0.31 1 calc R U P B 2
H11E H 1.0402 0.1035 0.6489 0.087 Uiso 0.31 1 calc R U P B 2
H11F H 1.0491 0.2622 0.6437 0.087 Uiso 0.31 1 calc R U P B 2
C4 C 0.96060(18) 0.0935(6) 0.6985(7) 0.0512(15) Uani 1 1 d . . . . .
C5 C 0.91957(15) 0.1540(5) 0.7064(6) 0.0376(10) Uani 1 1 d . . . . .
C6 C 0.84432(16) 0.0981(5) 0.7241(5) 0.0368(12) Uani 1 1 d . . . . .
C7 C 0.8161(2) -0.0111(6) 0.7287(5) 0.0520(17) Uani 1 1 d . . . . .
H7 H 0.8262 -0.1007 0.7364 0.062 Uiso 1 1 calc R U . . .
C8 C 0.7739(2) 0.0135(7) 0.7220(6) 0.0586(18) Uani 1 1 d . . . . .
H8 H 0.7545 -0.0588 0.7251 0.070 Uiso 1 1 calc R U . . .
C9 C 0.76025(17) 0.1438(6) 0.7109(6) 0.0497(13) Uani 1 1 d . . . . .
H9 H 0.7312 0.1628 0.7046 0.060 Uiso 1 1 calc R U . . .
C10 C 0.78899(15) 0.2461(5) 0.7090(5) 0.0390(11) Uani 1 1 d . . . . .
H10 H 0.7790 0.3359 0.7025 0.047 Uiso 1 1 calc R U . . .
C12 C 0.84734(18) 0.3484(5) 0.9824(4) 0.0363(12) Uani 1 1 d . . . . .
C13 C 0.8585(2) 0.2925(7) 1.0811(5) 0.0539(16) Uani 1 1 d . . . . .
H13 H 0.8868 0.2947 1.1039 0.065 Uiso 1 1 calc R U . . .
C14 C 0.8283(2) 0.2342(8) 1.1454(6) 0.064(2) Uani 1 1 d . . . . .
H14 H 0.8364 0.1943 1.2112 0.077 Uiso 1 1 calc R U . . .
C15 C 0.7873(2) 0.2329(7) 1.1166(6) 0.0569(18) Uani 1 1 d . . . . .
H15 H 0.7670 0.1922 1.1615 0.068 Uiso 1 1 calc R U . . .
C16 C 0.77565(19) 0.2913(6) 1.0211(5) 0.0505(15) Uani 1 1 d . . . . .
H16 H 0.7470 0.2925 1.0009 0.061 Uiso 1 1 calc R U . . .
C17 C 0.80560(19) 0.3486(7) 0.9542(5) 0.0415(14) Uani 1 1 d . . . . .
H17 H 0.7972 0.3880 0.8885 0.050 Uiso 1 1 calc R U . . .
C18 C 0.93436(17) 0.3519(5) 0.9408(4) 0.0338(11) Uani 1 1 d . . . . .
C19 C 0.93709(18) 0.2110(6) 0.9471(5) 0.0402(13) Uani 1 1 d . . . . .
H19 H 0.9142 0.1573 0.9238 0.048 Uiso 1 1 calc R U . . .
C20 C 0.9725(2) 0.1496(6) 0.9865(5) 0.0463(14) Uani 1 1 d . . . . .
H20 H 0.9736 0.0540 0.9910 0.056 Uiso 1 1 calc R U . . .
C21 C 1.00641(18) 0.2254(6) 1.0196(5) 0.0460(14) Uani 1 1 d . . . . .
H21 H 1.0305 0.1826 1.0481 0.055 Uiso 1 1 calc R U . . .
C22 C 1.00479(18) 0.3632(6) 1.0106(5) 0.0462(14) Uani 1 1 d . . . . .
H22 H 1.0284 0.4156 1.0303 0.055 Uiso 1 1 calc R U . . .
C23 C 0.96881(18) 0.4274(5) 0.9728(5) 0.0388(12) Uani 1 1 d . . . . .
H23 H 0.9679 0.5230 0.9690 0.047 Uiso 1 1 calc R U . . .
C24 C 0.88788(19) 0.6000(5) 0.9385(5) 0.0358(12) Uani 1 1 d . . . . .
C25 C 0.9127(2) 0.6918(6) 0.8821(5) 0.0492(15) Uani 1 1 d . . . . .
H25 H 0.9277 0.6632 0.8207 0.059 Uiso 1 1 calc R U . . .
C26 C 0.9155(3) 0.8251(6) 0.9162(6) 0.063(2) Uani 1 1 d . . . . .
H26 H 0.9329 0.8868 0.8789 0.075 Uiso 1 1 calc R U . . .
C27 C 0.8932(3) 0.8675(7) 1.0029(8) 0.069(2) Uani 1 1 d . . . . .
H27 H 0.8945 0.9593 1.0244 0.082 Uiso 1 1 calc R U . . .
C28 C 0.8690(2) 0.7777(8) 1.0593(8) 0.071(2) Uani 1 1 d . . . . .
H28 H 0.8538 0.8074 1.1201 0.085 Uiso 1 1 calc R U . . .
C29 C 0.86671(19) 0.6428(6) 1.0273(6) 0.0509(15) Uani 1 1 d . . . . .
H29 H 0.8504 0.5806 1.0673 0.061 Uiso 1 1 calc R U . . .
C30 C 0.85944(18) 0.6142(5) 0.4819(4) 0.0334(11) Uani 1 1 d . . . . .
C31 C 0.87948(17) 0.7163(5) 0.5379(5) 0.0368(12) Uani 1 1 d . . . . .
H31 H 0.8936 0.6963 0.6027 0.044 Uiso 1 1 calc R U . . .
C32 C 0.8789(2) 0.8474(6) 0.4995(5) 0.0458(14) Uani 1 1 d . . . . .
H32 H 0.8932 0.9162 0.5378 0.055 Uiso 1 1 calc R U . . .
C33 C 0.8582(2) 0.8797(6) 0.4073(6) 0.0523(16) Uani 1 1 d . . . . .
H33 H 0.8583 0.9697 0.3811 0.063 Uiso 1 1 calc R U . . .
C34 C 0.8372(2) 0.7803(7) 0.3535(6) 0.066(2) Uani 1 1 d . . . . .
H34 H 0.8219 0.8021 0.2908 0.079 Uiso 1 1 calc R U . . .
C35 C 0.8380(2) 0.6482(6) 0.3896(5) 0.0535(16) Uani 1 1 d . . . . .
H35 H 0.8238 0.5801 0.3506 0.064 Uiso 1 1 calc R U . . .
C36 C 0.90013(16) 0.3640(5) 0.4342(4) 0.0347(11) Uani 1 1 d . . . . .
C37 C 0.91064(19) 0.2276(6) 0.4457(5) 0.0422(13) Uani 1 1 d . . . . .
H37 H 0.8977 0.1755 0.5001 0.051 Uiso 1 1 calc R U . . .
C38 C 0.93953(19) 0.1683(7) 0.3789(5) 0.0494(15) Uani 1 1 d . . . . .
H38 H 0.9464 0.0757 0.3875 0.059 Uiso 1 1 calc R U . . .
C39 C 0.9586(2) 0.2431(7) 0.2993(6) 0.0563(18) Uani 1 1 d . . . . .
H39 H 0.9782 0.2018 0.2525 0.068 Uiso 1 1 calc R U . . .
C40 C 0.9490(2) 0.3776(7) 0.2885(5) 0.0547(16) Uani 1 1 d . . . . .
H40 H 0.9626 0.4296 0.2351 0.066 Uiso 1 1 calc R U . . .
C41 C 0.91987(18) 0.4379(6) 0.3541(5) 0.0427(13) Uani 1 1 d . . . . .
H41 H 0.9132 0.5306 0.3446 0.051 Uiso 1 1 calc R U . . .
C42 C 0.81171(18) 0.3711(6) 0.4822(4) 0.0324(11) Uani 1 1 d . . . . .
C43 C 0.77554(17) 0.4471(6) 0.5017(5) 0.0399(13) Uani 1 1 d . . . . .
H43 H 0.7778 0.5348 0.5318 0.048 Uiso 1 1 calc R U . . .
C44 C 0.73638(18) 0.3946(7) 0.4770(5) 0.0491(15) Uani 1 1 d . . . . .
H44 H 0.7119 0.4466 0.4900 0.059 Uiso 1 1 calc R U . . .
C45 C 0.7330(2) 0.2678(7) 0.4340(5) 0.0541(16) Uani 1 1 d . . . . .
H45 H 0.7062 0.2324 0.4169 0.065 Uiso 1 1 calc R U . . .
C46 C 0.7683(2) 0.1919(6) 0.4154(5) 0.0498(15) Uani 1 1 d . . . . .
H46 H 0.7658 0.1039 0.3860 0.060 Uiso 1 1 calc R U . . .
C47 C 0.80741(18) 0.2435(6) 0.4395(5) 0.0401(13) Uani 1 1 d . . . . .
H47 H 0.8316 0.1904 0.4264 0.048 Uiso 1 1 calc R U . . .
Cl1 Cl 0.81526(4) 0.57333(13) 0.73459(10) 0.0373(3) Uani 1 1 d . . . . .
N1 N 0.88563(14) 0.0712(4) 0.7270(5) 0.0406(13) Uani 1 1 d . . . . .
H1N H 0.8920 -0.0122 0.7447 0.049 Uiso 1 1 calc R U . . .
N2 N 0.83102(12) 0.2267(4) 0.7157(5) 0.0328(8) Uani 1 1 d . . . . .
P1 P 0.88553(5) 0.42490(14) 0.89261(11) 0.0309(3) Uani 1 1 d . . . . .
P2 P 0.86205(4) 0.43862(13) 0.52645(11) 0.0285(3) Uani 1 1 d . . . . .
Rh1 Rh 0.87238(2) 0.40890(3) 0.70949(4) 0.02727(10) Uani 1 1 d . . . . .
O1 O 0.96791(13) -0.0279(4) 0.7096(5) 0.0613(11) Uani 1 1 d . . . . .
H1RH H 0.9040(16) 0.527(5) 0.692(5) 0.042(15) Uiso 1 1 d . . . . .

loop_
_atom_site_aniso_label
_atom_site_aniso_U_11
_atom_site_aniso_U_22
_atom_site_aniso_U_33
_atom_site_aniso_U_23
_atom_site_aniso_U_13
_atom_site_aniso_U_12
C1 0.033(2) 0.033(2) 0.030(3) 0.003(2) 0.001(2) 0.0039(18)
C2 0.031(3) 0.045(3) 0.079(5) 0.014(3) 0.001(3) 0.008(2)
C3 0.048(5) 0.053(5) 0.047(6) 0.002(5) 0.011(5) 0.017(4)
C11 0.049(5) 0.086(7) 0.059(7) 0.007(6) -0.003(5) 0.023(5)
C3A 0.033(8) 0.054(9) 0.058(11) 0.003(10) 0.013(10) 0.017(7)
C11A 0.066(13) 0.050(11) 0.057(13) 0.000(10) 0.025(11) 0.014(10)
C4 0.051(3) 0.050(3) 0.052(4) 0.011(3) 0.004(4) 0.019(3)
C5 0.040(2) 0.036(2) 0.037(3) 0.000(3) 0.002(3) 0.0080(19)
C6 0.041(3) 0.042(3) 0.028(3) -0.002(2) 0.006(2) -0.008(2)
C7 0.070(4) 0.035(3) 0.051(4) 0.002(3) 0.012(3) -0.018(3)
C8 0.067(4) 0.058(4) 0.050(4) -0.005(4) 0.014(4) -0.034(3)
C9 0.042(3) 0.068(4) 0.040(3) -0.006(4) 0.008(3) -0.021(3)
C10 0.034(2) 0.051(3) 0.032(3) -0.003(3) 0.001(3) -0.008(2)
C12 0.046(3) 0.033(3) 0.030(3) 0.002(2) -0.002(2) -0.006(2)
C13 0.058(4) 0.068(4) 0.036(3) 0.011(3) 0.000(3) -0.004(3)
C14 0.076(5) 0.070(5) 0.046(4) 0.026(3) 0.016(3) -0.001(4)
C15 0.068(4) 0.051(4) 0.051(4) 0.004(3) 0.026(4) -0.013(3)
C16 0.045(3) 0.057(4) 0.049(4) -0.006(3) 0.009(3) -0.017(3)
C17 0.042(3) 0.049(4) 0.034(3) -0.007(3) 0.003(2) -0.010(3)
C18 0.041(3) 0.034(3) 0.027(3) 0.000(2) -0.004(2) -0.007(2)
C19 0.041(3) 0.037(3) 0.042(3) 0.006(2) -0.009(3) -0.007(2)
C20 0.053(3) 0.036(3) 0.050(4) 0.012(3) -0.006(3) -0.002(3)
C21 0.039(3) 0.053(3) 0.046(4) 0.003(3) -0.006(3) 0.004(3)
C22 0.035(3) 0.055(3) 0.049(4) -0.005(3) -0.005(3) -0.006(3)
C23 0.039(3) 0.035(3) 0.042(3) 0.000(2) -0.003(2) -0.007(2)
C24 0.041(3) 0.031(3) 0.035(3) 0.002(2) -0.008(2) -0.006(2)
C25 0.074(4) 0.038(3) 0.036(3) 0.001(2) -0.006(3) -0.011(3)
C26 0.101(6) 0.040(3) 0.047(4) 0.007(3) -0.011(4) -0.023(4)
C27 0.087(6) 0.030(3) 0.089(6) -0.012(4) -0.008(5) -0.005(4)
C28 0.065(5) 0.058(5) 0.089(6) -0.032(4) 0.011(4) -0.007(3)
C29 0.049(3) 0.044(3) 0.059(4) -0.018(3) 0.010(3) -0.006(3)
C30 0.039(3) 0.030(3) 0.032(3) -0.001(2) 0.000(2) 0.003(2)
C31 0.047(3) 0.029(3) 0.035(3) -0.001(2) -0.001(2) 0.000(2)
C32 0.063(4) 0.025(3) 0.050(4) 0.000(2) -0.003(3) -0.001(2)
C33 0.072(4) 0.031(3) 0.054(4) 0.011(3) -0.006(3) 0.001(3)
C34 0.080(5) 0.059(4) 0.059(5) 0.027(3) -0.024(4) -0.005(4)
C35 0.070(4) 0.044(3) 0.046(4) 0.012(3) -0.021(3) -0.015(3)
C36 0.035(3) 0.033(3) 0.036(3) -0.001(2) 0.000(2) -0.004(2)
C37 0.045(3) 0.036(3) 0.045(3) -0.002(2) 0.002(3) 0.008(2)
C38 0.051(3) 0.045(3) 0.052(4) -0.014(3) 0.004(3) 0.013(3)
C39 0.049(4) 0.067(4) 0.053(4) -0.023(3) 0.009(3) 0.008(3)
C40 0.053(4) 0.066(4) 0.045(4) -0.008(3) 0.018(3) -0.009(3)
C41 0.043(3) 0.045(3) 0.040(3) -0.006(2) 0.010(2) -0.007(2)
C42 0.039(3) 0.033(3) 0.025(3) 0.001(2) 0.002(2) -0.005(2)
C43 0.037(3) 0.041(3) 0.041(3) -0.004(2) -0.009(2) -0.002(2)
C44 0.035(3) 0.068(4) 0.045(3) -0.007(3) -0.011(3) -0.001(3)
C45 0.045(3) 0.072(4) 0.046(4) -0.007(3) -0.003(3) -0.015(3)
C46 0.058(4) 0.051(3) 0.040(3) -0.013(3) -0.002(3) -0.019(3)
C47 0.045(3) 0.037(3) 0.038(3) -0.011(2) 0.004(3) -0.008(2)
Cl1 0.0367(6) 0.0395(6) 0.0357(8) -0.0046(5) -0.0001(5) 0.0090(5)
N1 0.042(2) 0.0252(19) 0.054(4) -0.002(2) 0.006(3) -0.0030(16)
N2 0.0352(19) 0.0330(18) 0.030(2) -0.001(2) 0.005(2) -0.0069(16)
P1 0.0348(7) 0.0301(7) 0.0279(7) 0.0024(5) -0.0016(6) -0.0045(6)
P2 0.0329(6) 0.0269(6) 0.0257(7) -0.0015(5) 0.0015(6) -0.0002(5)
Rh1 0.02844(16) 0.02598(16) 0.02739(17) 0.0007(2) 0.00005(17) -0.00039(13)
O1 0.073(3) 0.046(2) 0.065(3) 0.009(3) 0.014(3) 0.030(2)

loop_
_atom_type_symbol
_atom_type_description
_atom_type_scat_dispersion_real
_atom_type_scat_dispersion_imag
_atom_type_scat_source
C C 0.0033 0.0016 'International Tables Vol C Tables 4.2.6.8 and 6.1.1.4'
H H 0.0000 0.0000 'International Tables Vol C Tables 4.2.6.8 and 6.1.1.4'
Cl Cl 0.1484 0.1585 'International Tables Vol C Tables 4.2.6.8 and 6.1.1.4'
N N 0.0061 0.0033 'International Tables Vol C Tables 4.2.6.8 and 6.1.1.4'
P P 0.1023 0.0942 'International Tables Vol C Tables 4.2.6.8 and 6.1.1.4'
Rh Rh -1.1178 0.9187 'International Tables Vol C Tables 4.2.6.8 and 6.1.1.4'
O O 0.0106 0.0060 'International Tables Vol C Tables 4.2.6.8 and 6.1.1.4'

loop_
_geom_angle_atom_site_label_1
_geom_angle_atom_site_label_2
_geom_angle_atom_site_label_3
_geom_angle
C5 C1 C2 110.0(4)
C5 C1 Rh1 124.1(4)
C2 C1 Rh1 125.8(4)
C1 C2 C3A 104.8(9)
C1 C2 C3 106.0(6)
C1 C2 H2A 110.5
C3 C2 H2A 110.5
C1 C2 H2B 110.5
C3 C2 H2B 110.5
H2A C2 H2B 108.7
C11 C3 C4 110.8(9)
C11 C3 C2 111.9(8)
C4 C3 C2 100.6(7)
C11 C3 H3 111.0
C4 C3 H3 111.0
C2 C3 H3 111.0
C3 C11 H11A 109.5
C3 C11 H11B 109.5
H11A C11 H11B 109.5
C3 C11 H11C 109.5
H11A C11 H11C 109.5
H11B C11 H11C 109.5
C11A C3A C2 110.5(19)
C11A C3A C4 107.5(18)
C2 C3A C4 101.0(14)
C11A C3A H3A 112.4
C2 C3A H3A 112.4
C4 C3A H3A 112.4
C3A C11A H11D 109.5
C3A C11A H11E 109.5
H11D C11A H11E 109.5
C3A C11A H11F 109.5
H11D C11A H11F 109.5
H11E C11A H11F 109.5
O1 C4 C5 124.7(6)
O1 C4 C3 125.1(6)
C5 C4 C3 109.5(6)
O1 C4 C3A 128.2(9)
C5 C4 C3A 104.5(8)
C1 C5 N1 129.6(4)
C1 C5 C4 111.8(5)
N1 C5 C4 118.5(4)
N1 C6 N2 119.9(4)
N1 C6 C7 118.2(5)
N2 C6 C7 121.9(5)
C8 C7 C6 119.3(6)
C8 C7 H7 120.4
C6 C7 H7 120.4
C9 C8 C7 119.1(5)
C9 C8 H8 120.5
C7 C8 H8 120.5
C10 C9 C8 119.1(5)
C10 C9 H9 120.5
C8 C9 H9 120.5
N2 C10 C9 123.9(5)
N2 C10 H10 118.1
C9 C10 H10 118.1
C17 C12 C13 118.2(6)
C17 C12 P1 119.2(4)
C13 C12 P1 122.6(5)
C14 C13 C12 120.2(7)
C14 C13 H13 119.9
C12 C13 H13 119.9
C15 C14 C13 121.4(6)
C15 C14 H14 119.3
C13 C14 H14 119.3
C14 C15 C16 119.1(6)
C14 C15 H15 120.4
C16 C15 H15 120.4
C15 C16 C17 120.5(6)
C15 C16 H16 119.8
C17 C16 H16 119.8
C12 C17 C16 120.6(6)
C12 C17 H17 119.7
C16 C17 H17 119.7
C23 C18 C19 118.1(5)
C23 C18 P1 124.0(4)
C19 C18 P1 117.9(4)
C20 C19 C18 120.8(5)
C20 C19 H19 119.6
C18 C19 H19 119.6
C19 C20 C21 120.7(5)
C19 C20 H20 119.6
C21 C20 H20 119.6
C22 C21 C20 119.1(5)
C22 C21 H21 120.4
C20 C21 H21 120.4
C21 C22 C23 120.8(5)
C21 C22 H22 119.6
C23 C22 H22 119.6
C18 C23 C22 120.3(5)
C18 C23 H23 119.8
C22 C23 H23 119.8
C29 C24 C25 119.3(5)
C29 C24 P1 121.9(4)
C25 C24 P1 118.8(5)
C26 C25 C24 119.9(6)
C26 C25 H25 120.0
C24 C25 H25 120.0
C27 C26 C25 120.2(7)
C27 C26 H26 119.9
C25 C26 H26 119.9
C26 C27 C28 120.2(6)
C26 C27 H27 119.9
C28 C27 H27 119.9
C27 C28 C29 120.1(8)
C27 C28 H28 120.0
C29 C28 H28 120.0
C24 C29 C28 120.2(7)
C24 C29 H29 119.9
C28 C29 H29 119.9
C35 C30 C31 118.2(5)
C35 C30 P2 120.5(4)
C31 C30 P2 121.2(4)
C32 C31 C30 120.1(6)
C32 C31 H31 119.9
C30 C31 H31 119.9
C33 C32 C31 121.2(6)
C33 C32 H32 119.4
C31 C32 H32 119.4
C34 C33 C32 118.9(6)
C34 C33 H33 120.5
C32 C33 H33 120.5
C33 C34 C35 120.7(6)
C33 C34 H34 119.7
C35 C34 H34 119.7
C34 C35 C30 120.8(6)
C34 C35 H35 119.6
C30 C35 H35 119.6
C41 C36 C37 118.3(5)
C41 C36 P2 122.8(4)
C37 C36 P2 118.9(4)
C38 C37 C36 120.7(6)
C38 C37 H37 119.7
C36 C37 H37 119.7
C37 C38 C39 120.3(6)
C37 C38 H38 119.9
C39 C38 H38 119.9
C40 C39 C38 119.4(6)
C40 C39 H39 120.3
C38 C39 H39 120.3
C39 C40 C41 120.9(6)
C39 C40 H40 119.6
C41 C40 H40 119.6
C40 C41 C36 120.4(6)
C40 C41 H41 119.8
C36 C41 H41 119.8
C47 C42 C43 118.6(5)
C47 C42 P2 122.7(5)
C43 C42 P2 118.4(4)
C44 C43 C42 120.2(5)
C44 C43 H43 119.9
C42 C43 H43 119.9
C45 C44 C43 120.1(6)
C45 C44 H44 120.0
C43 C44 H44 119.9
C44 C45 C46 120.2(6)
C44 C45 H45 119.9
C46 C45 H45 119.9
C45 C46 C47 120.1(6)
C45 C46 H46 120.0
C47 C46 H46 120.0
C42 C47 C46 120.9(6)
C42 C47 H47 119.6
C46 C47 H47 119.6
C6 N1 C5 130.2(4)
C6 N1 H1N 114.9
C5 N1 H1N 114.9
C6 N2 C10 116.8(4)
C6 N2 Rh1 125.4(3)
C10 N2 Rh1 117.8(3)
C18 P1 C12 101.7(3)
C18 P1 C24 103.7(3)
C12 P1 C24 103.2(3)
C18 P1 Rh1 116.88(18)
C12 P1 Rh1 117.19(18)
C24 P1 Rh1 112.33(19)
C42 P2 C30 102.5(3)
C42 P2 C36 104.2(2)
C30 P2 C36 102.8(3)
C42 P2 Rh1 112.07(18)
C30 P2 Rh1 115.22(18)
C36 P2 Rh1 118.31(18)
C1 Rh1 N2 88.83(18)
C1 Rh1 P2 94.77(17)
N2 Rh1 P2 93.01(15)
C1 Rh1 P1 90.24(17)
N2 Rh1 P1 97.27(15)
P2 Rh1 P1 168.66(4)
C1 Rh1 Cl1 175.69(15)
N2 Rh1 Cl1 95.25(11)
P2 Rh1 Cl1 86.40(4)
P1 Rh1 Cl1 87.88(5)
C1 Rh1 H1RH 85.9(18)
N2 Rh1 H1RH 172(2)
P2 Rh1 H1RH 82(2)
P1 Rh1 H1RH 88(2)
Cl1 Rh1 H1RH 90.2(18)

loop_
_geom_bond_atom_site_label_1
_geom_bond_atom_site_label_2
_geom_bond_distance
C1 C5 1.343(6)
C1 C2 1.503(7)
C1 Rh1 1.972(5)
C2 C3A 1.51(2)
C2 C3 1.591(12)
C2 H2A 0.9900
C2 H2B 0.9900
C3 C11 1.508(12)
C3 C4 1.521(13)
C3 H3 1.0000
C11 H11A 0.9800
C11 H11B 0.9800
C11 H11C 0.9800
C3A C11A 1.503(15)
C3A C4 1.59(2)
C3A H3A 1.0000
C11A H11D 0.9800
C11A H11E 0.9800
C11A H11F 0.9800
C4 O1 1.234(6)
C4 C5 1.445(7)
C5 N1 1.385(6)
C6 N1 1.347(7)
C6 N2 1.348(6)
C6 C7 1.409(7)
C7 C8 1.374(9)
C7 H7 0.9500
C8 C9 1.371(9)
C8 H8 0.9500
C9 C10 1.368(6)
C9 H9 0.9500
C10 N2 1.359(6)
C10 H10 0.9500
C12 C17 1.380(8)
C12 C13 1.401(8)
C12 P1 1.825(6)
C13 C14 1.384(9)
C13 H13 0.9500
C14 C15 1.358(10)
C14 H14 0.9500
C15 C16 1.381(10)
C15 H15 0.9500
C16 C17 1.393(8)
C16 H16 0.9500
C17 H17 0.9500
C18 C23 1.391(7)
C18 C19 1.401(7)
C18 P1 1.823(6)
C19 C20 1.376(8)
C19 H19 0.9500
C20 C21 1.383(8)
C20 H20 0.9500
C21 C22 1.372(8)
C21 H21 0.9500
C22 C23 1.397(8)
C22 H22 0.9500
C23 H23 0.9500
C24 C29 1.371(9)
C24 C25 1.400(8)
C24 P1 1.830(5)
C25 C26 1.391(8)
C25 H25 0.9500
C26 C27 1.366(11)
C26 H26 0.9500
C27 C28 1.375(12)
C27 H27 0.9500
C28 C29 1.399(9)
C28 H28 0.9500
C29 H29 0.9500
C30 C35 1.386(8)
C30 C31 1.388(7)
C30 P2 1.830(5)
C31 C32 1.386(8)
C31 H31 0.9500
C32 C33 1.370(9)
C32 H32 0.9500
C33 C34 1.369(10)
C33 H33 0.9500
C34 C35 1.387(9)
C34 H34 0.9500
C35 H35 0.9500
C36 C41 1.394(8)
C36 C37 1.401(7)
C36 P2 1.835(6)
C37 C38 1.378(8)
C37 H37 0.9500
C38 C39 1.385(10)
C38 H38 0.9500
C39 C40 1.375(9)
C39 H39 0.9500
C40 C41 1.379(8)
C40 H40 0.9500
C41 H41 0.9500
C42 C47 1.380(7)
C42 C43 1.402(8)
C42 P2 1.829(6)
C43 C44 1.390(8)
C43 H43 0.9500
C44 C45 1.372(9)
C44 H44 0.9500
C45 C46 1.375(9)
C45 H45 0.9500
C46 C47 1.385(8)
C46 H46 0.9500
C47 H47 0.9500
Cl1 Rh1 2.4678(12)
N1 H1N 0.8800
N2 Rh1 2.240(4)
P1 Rh1 2.3386(15)
P2 Rh1 2.3364(15)
Rh1 H1RH 1.56(5)

loop_
_geom_torsion_atom_site_label_1
_geom_torsion_atom_site_label_2
_geom_torsion_atom_site_label_3
_geom_torsion_atom_site_label_4
_geom_torsion
C5 C1 C2 C3A -19.0(13)
Rh1 C1 C2 C3A 157.1(11)
C5 C1 C2 C3 7.7(8)
Rh1 C1 C2 C3 -176.1(5)
C1 C2 C3 C11 -130.6(8)
C1 C2 C3 C4 -12.9(8)
C1 C2 C3A C11A 140.0(17)
C1 C2 C3A C4 26.4(15)
C11 C3 C4 O1 -56.9(13)
C2 C3 C4 O1 -175.5(8)
C11 C3 C4 C5 132.7(8)
C2 C3 C4 C5 14.2(9)
C11A C3A C4 O1 56(3)
C2 C3A C4 O1 172.0(9)
C11A C3A C4 C5 -141.7(17)
C2 C3A C4 C5 -25.8(15)
C2 C1 C5 N1 -179.2(7)
Rh1 C1 C5 N1 4.6(11)
C2 C1 C5 C4 1.5(8)
Rh1 C1 C5 C4 -174.7(5)
O1 C4 C5 C1 178.8(8)
C3 C4 C5 C1 -10.8(9)
C3A C4 C5 C1 15.8(13)
O1 C4 C5 N1 -0.6(12)
C3 C4 C5 N1 169.8(7)
C3A C4 C5 N1 -163.6(12)
N1 C6 C7 C8 -177.7(6)
N2 C6 C7 C8 1.5(10)
C6 C7 C8 C9 0.1(11)
C7 C8 C9 C10 -1.3(11)
C8 C9 C10 N2 1.1(11)
C17 C12 C13 C14 2.7(10)
P1 C12 C13 C14 -179.1(6)
C12 C13 C14 C15 -1.9(12)
C13 C14 C15 C16 -0.2(12)
C14 C15 C16 C17 1.3(10)
C13 C12 C17 C16 -1.6(9)
P1 C12 C17 C16 -179.8(5)
C15 C16 C17 C12 -0.3(10)
C23 C18 C19 C20 1.7(9)
P1 C18 C19 C20 -177.6(5)
C18 C19 C20 C21 -0.9(10)
C19 C20 C21 C22 -1.4(10)
C20 C21 C22 C23 2.7(10)
C19 C18 C23 C22 -0.4(9)
P1 C18 C23 C22 178.9(4)
C21 C22 C23 C18 -1.8(10)
C29 C24 C25 C26 -0.4(10)
P1 C24 C25 C26 -179.2(5)
C24 C25 C26 C27 -1.6(11)
C25 C26 C27 C28 2.2(13)
C26 C27 C28 C29 -0.7(13)
C25 C24 C29 C28 1.9(10)
P1 C24 C29 C28 -179.4(6)
C27 C28 C29 C24 -1.3(12)
C35 C30 C31 C32 -2.1(9)
P2 C30 C31 C32 176.6(5)
C30 C31 C32 C33 1.2(10)
C31 C32 C33 C34 1.0(11)
C32 C33 C34 C35 -2.1(12)
C33 C34 C35 C30 1.2(12)
C31 C30 C35 C34 0.9(10)
P2 C30 C35 C34 -177.7(6)
C41 C36 C37 C38 -0.4(9)
P2 C36 C37 C38 -179.1(5)
C36 C37 C38 C39 0.0(10)
C37 C38 C39 C40 1.0(11)
C38 C39 C40 C41 -1.7(11)
C39 C40 C41 C36 1.2(10)
C37 C36 C41 C40 -0.2(9)
P2 C36 C41 C40 178.4(5)
C47 C42 C43 C44 -0.7(9)
P2 C42 C43 C44 -174.9(5)
C42 C43 C44 C45 0.3(10)
C43 C44 C45 C46 0.3(10)
C44 C45 C46 C47 -0.4(10)
C43 C42 C47 C46 0.5(9)
P2 C42 C47 C46 174.5(5)
C45 C46 C47 C42 0.0(10)
N2 C6 N1 C5 -11.2(11)
C7 C6 N1 C5 168.0(6)
C1 C5 N1 C6 10.6(13)
C4 C5 N1 C6 -170.1(7)
N1 C6 N2 C10 177.4(6)
C7 C6 N2 C10 -1.7(9)
N1 C6 N2 Rh1 -1.5(9)
C7 C6 N2 Rh1 179.3(5)
C9 C10 N2 C6 0.4(10)
C9 C10 N2 Rh1 179.5(5)
C23 C18 P1 C12 -124.7(5)
C19 C18 P1 C12 54.6(5)
C23 C18 P1 C24 -17.8(6)
C19 C18 P1 C24 161.5(5)
C23 C18 P1 Rh1 106.4(5)
C19 C18 P1 Rh1 -74.3(5)
C17 C12 P1 C18 -162.1(5)
C13 C12 P1 C18 19.8(6)
C17 C12 P1 C24 90.6(5)
C13 C12 P1 C24 -87.5(5)
C17 C12 P1 Rh1 -33.4(5)
C13 C12 P1 Rh1 148.5(5)
C29 C24 P1 C18 -100.5(6)
C25 C24 P1 C18 78.2(5)
C29 C24 P1 C12 5.2(6)
C25 C24 P1 C12 -176.1(5)
C29 C24 P1 Rh1 132.4(5)
C25 C24 P1 Rh1 -49.0(5)
C47 C42 P2 C30 140.3(5)
C43 C42 P2 C30 -45.8(5)
C47 C42 P2 C36 33.4(5)
C43 C42 P2 C36 -152.6(5)
C47 C42 P2 Rh1 -95.6(5)
C43 C42 P2 Rh1 78.3(5)
C35 C30 P2 C42 -32.6(6)
C31 C30 P2 C42 148.8(5)
C35 C30 P2 C36 75.3(6)
C31 C30 P2 C36 -103.3(5)
C35 C30 P2 Rh1 -154.6(5)
C31 C30 P2 Rh1 26.8(5)
C41 C36 P2 C42 107.1(5)
C37 C36 P2 C42 -74.3(5)
C41 C36 P2 C30 0.5(5)
C37 C36 P2 C30 179.1(5)
C41 C36 P2 Rh1 -127.7(4)
C37 C36 P2 Rh1 50.9(5)
